data_4308098
loop_
_publ_author_name
'Cathie L. Condron'
'H\%akon Hope'
'Paula M. B. Piccoli'
'Arthur J. Schultz'
'Susan M. Kauzlarich'

_publ_contact_author_name 'Susan M. Kauzlarich'
_publ_section_title
;
Synthesis, Structure, and Properties of BaAl2Si2
;
_journal_name_full 'Inorganic Chemistry'
_journal_page_first 4523
_journal_page_last 4529
_journal_paper_doi 10.1021/ic070078h
_journal_volume 46
_journal_year 2007
_chemical_formula_sum 'Al2 Ba Si2'
_chemical_formula_weight 247.47
_chemical_name_common 'Ba Al2 Si2'
_space_group_IT_number 62
_symmetry_cell_setting orthorhombic
_symmetry_space_group_name_Hall '-P 2ac 2n'
_symmetry_space_group_name_H-M 'P n m a'
_atom_sites_solution_primary direct
_atom_sites_solution_secondary difmap
_audit_creation_method SHELXL-97
_cell_angle_alpha 90.00
_cell_angle_beta 90.00
_cell_angle_gamma 90.00
_cell_formula_units_Z 4
_cell_length_a 10.0807(5)
_cell_length_b 4.2274(2)
_cell_length_c 10.8742(5)
_cell_measurement_reflns_used 856
_cell_measurement_temperature 90(2)
_cell_measurement_theta_max 31.48
_cell_measurement_theta_min 3.75
_cell_volume 463.41(4)
_computing_cell_refinement 'Brucker SAINT'
_computing_data_collection 'Bruker SMART'
_computing_data_reduction 'Brucker SAINT'
_computing_molecular_graphics 'Balls and Sticks 1.48'
_computing_publication_material 'SHELXL-97 (Sheldrick, 1197)'
_computing_structure_refinement 'SHELXL-97 (Sheldrick, 1997)'
_computing_structure_solution 'SHELXS-97 (Sheldrick, 1990)'
_diffrn_ambient_temperature 90(2)
_diffrn_measured_fraction_theta_full .999
_diffrn_measured_fraction_theta_max .999
_diffrn_measurement_device_type 'Bruker CCD'
_diffrn_measurement_method '/w scans'
_diffrn_radiation_monochromator graphite
_diffrn_radiation_source 'normal sealed tube'
_diffrn_radiation_type MoK\a
_diffrn_radiation_wavelength 0.71073
_diffrn_reflns_av_R_equivalents 0.0221
_diffrn_reflns_av_sigmaI/netI 0.0137
_diffrn_reflns_limit_h_max 14
_diffrn_reflns_limit_h_min -14
_diffrn_reflns_limit_k_max 6
_diffrn_reflns_limit_k_min -6
_diffrn_reflns_limit_l_max 15
_diffrn_reflns_limit_l_min -15
_diffrn_reflns_number 6266
_diffrn_reflns_theta_full 31.48
_diffrn_reflns_theta_max 31.48
_diffrn_reflns_theta_min 3.75
_exptl_absorpt_coefficient_mu 9.260
_exptl_absorpt_correction_T_max 0.629
_exptl_absorpt_correction_T_min 0.412
_exptl_absorpt_correction_type empirical
_exptl_absorpt_process_details 'SADABS 2.03, (Sheldrick, 2001)'
_exptl_crystal_colour silver
_exptl_crystal_density_diffrn 3.547
_exptl_crystal_density_method 'not measured'
_exptl_crystal_description chunk
_exptl_crystal_F_000 440
_exptl_crystal_size_max 0.1
_exptl_crystal_size_mid 0.09
_exptl_crystal_size_min 0.05
_refine_diff_density_max 1.014
_refine_diff_density_min -.718
_refine_diff_density_rms .211
_refine_ls_extinction_coef 0.0096(6)
_refine_ls_extinction_expression Fc^*^=kFc[1+0.001xFc^2^\l^3^/sin(2\q)]^-1/4^
_refine_ls_extinction_method SHELXL
_refine_ls_goodness_of_fit_ref 1.055
_refine_ls_matrix_type full
_refine_ls_number_parameters 32
_refine_ls_number_reflns 858
_refine_ls_number_restraints 0
_refine_ls_restrained_S_all 1.055
_refine_ls_R_factor_all 0.0143
_refine_ls_R_factor_gt 0.0137
_refine_ls_shift/su_max 0.003
_refine_ls_shift/su_mean 0.000
_refine_ls_structure_factor_coef Fsqd
_refine_ls_weighting_details 'calc w=1/[\s^2^(Fo^2^)+(0.0233P)^2^+0.3412P] where P=(Fo^2^+2Fc^2^)/3'
_refine_ls_weighting_scheme calc
_refine_ls_wR_factor_gt 0.0373
_refine_ls_wR_factor_ref 0.0382
_reflns_number_gt 826
_reflns_number_total 858
_reflns_threshold_expression >2sigma(I)
_cod_data_source_file ic070078h-file002_2.cif
_cod_data_source_block 90K
_cod_depositor_comments
;
The following automatic conversions were performed:
'_symmetry_cell_setting' value 'Orthorhombic' changed to 'orthorhombic'
according to '/home/saulius/struct/CIF-dictionaries/cif_core.dic'
dictionary named 'cif_core.dic' version 2.4.1 from 2010-06-29.

Automatic conversion script
Id: cif_fix_enum 1527 2010-12-29 10:47:43Z saulius 
;
_cod_database_code 4308098

loop_
_symmetry_equiv_pos_as_xyz
'x, y, z'
'-x+1/2, -y, z+1/2'
'-x, y+1/2, -z'
'x+1/2, -y+1/2, -z+1/2'
'-x, -y, -z'
'x-1/2, y, -z-1/2'
'x, -y-1/2, z'
'-x-1/2, y-1/2, z-1/2'

loop_
_atom_site_label
_atom_site_type_symbol
_atom_site_fract_x
_atom_site_fract_y
_atom_site_fract_z
_atom_site_U_iso_or_equiv
_atom_site_adp_type
_atom_site_occupancy
_atom_site_symmetry_multiplicity
_atom_site_calc_flag
_atom_site_refinement_flags
_atom_site_disorder_assembly
_atom_site_disorder_group
Ba1 Ba 0.747892(10) 0.2500 0.674498(11) 0.00444(7) Uani 1 2 d S . .
Si1 Si 0.64553(6) -0.2500 0.45889(5) 0.00431(11) Uani 1 2 d S . .
Si2 Si 0.02374(6) -0.2500 0.65611(5) 0.00403(12) Uani 1 2 d S . .
Al1 Al 0.54178(6) 0.2500 0.38114(6) 0.00490(13) Uani 1 2 d S . .
Al2 Al -0.10157(7) -0.2500 0.45227(6) 0.00496(13) Uani 1 2 d S . .

loop_
_atom_site_aniso_label
_atom_site_aniso_U_11
_atom_site_aniso_U_22
_atom_site_aniso_U_33
_atom_site_aniso_U_23
_atom_site_aniso_U_13
_atom_site_aniso_U_12
Ba1 0.00535(10) 0.00386(9) 0.00410(9) 0.000 -0.00010(3) 0.000
Si1 0.0042(2) 0.0043(2) 0.0045(2) 0.000 0.00017(18) 0.000
Si2 0.0052(2) 0.0038(2) 0.0031(2) 0.000 -0.00007(17) 0.000
Al1 0.0053(3) 0.0044(3) 0.0050(3) 0.000 0.0003(2) 0.000
Al2 0.0051(3) 0.0054(3) 0.0044(3) 0.000 0.0000(2) 0.000

loop_
_atom_type_symbol
_atom_type_description
_atom_type_scat_dispersion_real
_atom_type_scat_dispersion_imag
_atom_type_scat_source
Al Al .0645 .0514 'International Tables Vol C Tables 4.2.6.8 and 6.1.1.4'
Si Si .0817 .0704 'International Tables Vol C Tables 4.2.6.8 and 6.1.1.4'
Ba Ba -.3244 2.2819 'International Tables Vol C Tables 4.2.6.8 and 6.1.1.4'

loop_
_geom_angle_atom_site_label_1
_geom_angle_atom_site_label_2
_geom_angle_atom_site_label_3
_geom_angle
_geom_angle_site_symmetry_1
_geom_angle_site_symmetry_3
_geom_angle_publ_flag
Si1 Ba1 Si1 140.249(7) 2_655 . ?
Si1 Ba1 Si1 140.250(7) 2_655 1_565 ?
Si1 Ba1 Si1 79.055(13) . 1_565 ?
Si1 Ba1 Al2 45.186(14) 2_655 2 ?
Si1 Ba1 Al2 119.869(11) . 2 ?
Si1 Ba1 Al2 119.870(11) 1_565 2 ?
Si1 Ba1 Si2 78.063(12) 2_655 1_665 ?
Si1 Ba1 Si2 126.236(13) . 1_665 ?
Si1 Ba1 Si2 79.751(12) 1_565 1_665 ?
Al2 Ba1 Si2 113.587(12) 2 1_665 ?
Si1 Ba1 Si2 78.063(12) 2_655 1_655 ?
Si1 Ba1 Si2 79.751(12) . 1_655 ?
Si1 Ba1 Si2 126.235(13) 1_565 1_655 ?
Al2 Ba1 Si2 113.587(12) 2 1_655 ?
Si2 Ba1 Si2 74.336(12) 1_665 1_655 ?
Si1 Ba1 Al2 120.172(12) 2_655 1_655 ?
Si1 Ba1 Al2 43.408(13) . 1_655 ?
Si1 Ba1 Al2 91.786(13) 1_565 1_655 ?
Al2 Ba1 Al2 143.036(8) 2 1_655 ?
Si2 Ba1 Al2 88.914(12) 1_665 1_655 ?
Si2 Ba1 Al2 42.425(14) 1_655 1_655 ?
Si1 Ba1 Al2 120.172(12) 2_655 1_665 ?
Si1 Ba1 Al2 91.787(13) . 1_665 ?
Si1 Ba1 Al2 43.408(13) 1_565 1_665 ?
Al2 Ba1 Al2 143.036(8) 2 1_665 ?
Si2 Ba1 Al2 42.425(14) 1_665 1_665 ?
Si2 Ba1 Al2 88.914(12) 1_655 1_665 ?
Al2 Ba1 Al2 73.056(13) 1_655 1_665 ?
Si1 Ba1 Si2 73.902(12) 2_655 6_657 ?
Si1 Ba1 Si2 78.028(12) . 6_657 ?
Si1 Ba1 Si2 122.667(13) 1_565 6_657 ?
Al2 Ba1 Si2 42.691(9) 2 6_657 ?
Si2 Ba1 Si2 151.961(8) 1_665 6_657 ?
Si2 Ba1 Si2 99.983(6) 1_655 6_657 ?
Al2 Ba1 Si2 105.478(9) 1_655 6_657 ?
Al2 Ba1 Si2 164.940(14) 1_665 6_657 ?
Si1 Ba1 Si2 73.902(12) 2_655 6_667 ?
Si1 Ba1 Si2 122.667(13) . 6_667 ?
Si1 Ba1 Si2 78.029(12) 1_565 6_667 ?
Al2 Ba1 Si2 42.691(9) 2 6_667 ?
Si2 Ba1 Si2 99.983(6) 1_665 6_667 ?
Si2 Ba1 Si2 151.961(8) 1_655 6_667 ?
Al2 Ba1 Si2 164.940(14) 1_655 6_667 ?
Al2 Ba1 Si2 105.478(9) 1_665 6_667 ?
Si2 Ba1 Si2 71.888(11) 6_657 6_667 ?
Si1 Ba1 Al1 114.741(12) 2_655 5_656 ?
Si1 Ba1 Al1 42.853(14) . 5_656 ?
Si1 Ba1 Al1 90.170(11) 1_565 5_656 ?
Al2 Ba1 Al1 78.356(13) 2 5_656 ?
Si2 Ba1 Al1 167.126(14) 1_665 5_656 ?
Si2 Ba1 Al1 106.030(10) 1_655 5_656 ?
Al2 Ba1 Al1 83.371(13) 1_655 5_656 ?
Al2 Ba1 Al1 124.956(14) 1_665 5_656 ?
Si2 Ba1 Al1 40.881(12) 6_657 5_656 ?
Si2 Ba1 Al1 85.573(10) 6_667 5_656 ?
Si1 Ba1 Al1 114.741(12) 2_655 5_666 ?
Si1 Ba1 Al1 90.170(11) . 5_666 ?
Si1 Ba1 Al1 42.853(14) 1_565 5_666 ?
Al2 Ba1 Al1 78.356(13) 2 5_666 ?
Si2 Ba1 Al1 106.030(10) 1_665 5_666 ?
Si2 Ba1 Al1 167.126(14) 1_655 5_666 ?
Al2 Ba1 Al1 124.956(14) 1_655 5_666 ?
Al2 Ba1 Al1 83.371(13) 1_665 5_666 ?
Si2 Ba1 Al1 85.573(10) 6_657 5_666 ?
Si2 Ba1 Al1 40.881(12) 6_667 5_666 ?
Al1 Ba1 Al1 70.657(12) 5_656 5_666 ?
Al1 Si1 Al1 115.06(3) . 1_545 ?
Al1 Si1 Al2 114.066(19) . 1_655 ?
Al1 Si1 Al2 114.067(19) 1_545 1_655 ?
Al1 Si1 Al1 85.50(2) . 5_656 ?
Al1 Si1 Al1 85.50(2) 1_545 5_656 ?
Al2 Si1 Al1 138.97(3) 1_655 5_656 ?
Al1 Si1 Ba1 79.526(19) . 2_654 ?
Al1 Si1 Ba1 79.527(19) 1_545 2_654 ?
Al2 Si1 Ba1 69.227(18) 1_655 2_654 ?
Al1 Si1 Ba1 151.81(3) 5_656 2_654 ?
Al1 Si1 Ba1 154.81(2) . 1_545 ?
Al1 Si1 Ba1 80.269(14) 1_545 1_545 ?
Al2 Si1 Ba1 73.104(16) 1_655 1_545 ?
Al1 Si1 Ba1 75.533(17) 5_656 1_545 ?
Ba1 Si1 Ba1 124.397(13) 2_654 1_545 ?
Al1 Si1 Ba1 80.269(14) . . ?
Al1 Si1 Ba1 154.81(2) 1_545 . ?
Al2 Si1 Ba1 73.103(16) 1_655 . ?
Al1 Si1 Ba1 75.533(17) 5_656 . ?
Ba1 Si1 Ba1 124.397(13) 2_654 . ?
Ba1 Si1 Ba1 79.056(13) 1_545 . ?
Al1 Si2 Al2 121.845(17) 2 5_546 ?
Al1 Si2 Al2 121.845(17) 2 5_556 ?
Al2 Si2 Al2 112.37(3) 5_546 5_556 ?
Al1 Si2 Al2 135.22(3) 2 . ?
Al2 Si2 Al2 75.53(2) 5_546 . ?
Al2 Si2 Al2 75.53(2) 5_556 . ?
Al1 Si2 Ba1 74.793(17) 2 1_445 ?
Al2 Si2 Ba1 76.680(16) 5_546 1_445 ?
Al2 Si2 Ba1 140.67(3) 5_556 1_445 ?
Al2 Si2 Ba1 69.887(16) . 1_445 ?
Al1 Si2 Ba1 74.793(17) 2 1_455 ?
Al2 Si2 Ba1 140.67(3) 5_546 1_455 ?
Al2 Si2 Ba1 76.680(16) 5_556 1_455 ?
Al2 Si2 Ba1 69.887(16) . 1_455 ?
Ba1 Si2 Ba1 74.336(12) 1_445 1_455 ?
Al1 Si2 Ba1 70.711(17) 2 6_557 ?
Al2 Si2 Ba1 122.09(2) 5_546 6_557 ?
Al2 Si2 Ba1 63.626(17) 5_556 6_557 ?
Al2 Si2 Ba1 139.036(13) . 6_557 ?
Ba1 Si2 Ba1 145.503(18) 1_445 6_557 ?
Ba1 Si2 Ba1 96.597(7) 1_455 6_557 ?
Al1 Si2 Ba1 70.711(17) 2 6_547 ?
Al2 Si2 Ba1 63.627(17) 5_546 6_547 ?
Al2 Si2 Ba1 122.09(2) 5_556 6_547 ?
Al2 Si2 Ba1 139.036(13) . 6_547 ?
Ba1 Si2 Ba1 96.597(7) 1_445 6_547 ?
Ba1 Si2 Ba1 145.503(18) 1_455 6_547 ?
Ba1 Si2 Ba1 71.888(11) 6_557 6_547 ?
Si1 Al1 Si1 115.07(3) 1_565 . ?
Si1 Al1 Si2 115.76(2) 1_565 2_554 ?
Si1 Al1 Si2 115.76(2) . 2_554 ?
Si1 Al1 Si1 94.50(2) 1_565 5_656 ?
Si1 Al1 Si1 94.50(2) . 5_656 ?
Si2 Al1 Si1 117.54(3) 2_554 5_656 ?
Si1 Al1 Ba1 151.31(2) 1_565 5_656 ?
Si1 Al1 Ba1 84.347(13) . 5_656 ?
Si2 Al1 Ba1 68.407(17) 2_554 5_656 ?
Si1 Al1 Ba1 61.614(15) 5_656 5_656 ?
Si1 Al1 Ba1 84.347(14) 1_565 5_666 ?
Si1 Al1 Ba1 151.31(2) . 5_666 ?
Si2 Al1 Ba1 68.407(17) 2_554 5_666 ?
Si1 Al1 Ba1 61.614(15) 5_656 5_666 ?
Ba1 Al1 Ba1 70.656(12) 5_656 5_666 ?
Si1 Al1 Ba1 116.26(2) 1_565 2_654 ?
Si1 Al1 Ba1 59.317(16) . 2_654 ?
Si2 Al1 Ba1 64.410(17) 2_554 2_654 ?
Si1 Al1 Ba1 145.416(6) 5_656 2_654 ?
Ba1 Al1 Ba1 91.524(9) 5_656 2_654 ?
Ba1 Al1 Ba1 132.816(18) 5_666 2_654 ?
Si1 Al1 Ba1 59.316(16) 1_565 2_664 ?
Si1 Al1 Ba1 116.27(2) . 2_664 ?
Si2 Al1 Ba1 64.410(17) 2_554 2_664 ?
Si1 Al1 Ba1 145.416(6) 5_656 2_664 ?
Ba1 Al1 Ba1 132.816(18) 5_656 2_664 ?
Ba1 Al1 Ba1 91.524(9) 5_666 2_664 ?
Ba1 Al1 Ba1 68.758(11) 2_654 2_664 ?
Si1 Al1 Ba1 59.296(17) 1_565 . ?
Si1 Al1 Ba1 59.295(17) . . ?
Si2 Al1 Ba1 162.03(3) 2_554 . ?
Si1 Al1 Ba1 80.43(2) 5_656 . ?
Ba1 Al1 Ba1 125.079(14) 5_656 . ?
Ba1 Al1 Ba1 125.079(14) 5_666 . ?
Ba1 Al1 Ba1 101.180(14) 2_654 . ?
Ba1 Al1 Ba1 101.180(14) 2_664 . ?
Si2 Al2 Si2 112.37(3) 5_546 5_556 ?
Si2 Al2 Si1 108.74(2) 5_546 1_455 ?
Si2 Al2 Si1 108.74(2) 5_556 1_455 ?
Si2 Al2 Si2 104.47(2) 5_546 . ?
Si2 Al2 Si2 104.47(2) 5_556 . ?
Si1 Al2 Si2 118.06(3) 1_455 . ?
Si2 Al2 Ba1 73.681(19) 5_546 2_554 ?
Si2 Al2 Ba1 73.682(19) 5_556 2_554 ?
Si1 Al2 Ba1 65.586(17) 1_455 2_554 ?
Si2 Al2 Ba1 176.35(3) . 2_554 ?
Si2 Al2 Ba1 160.32(2) 5_546 1_455 ?
Si2 Al2 Ba1 87.278(12) 5_556 1_455 ?
Si1 Al2 Ba1 63.489(15) 1_455 1_455 ?
Si2 Al2 Ba1 67.689(17) . 1_455 ?
Ba1 Al2 Ba1 115.084(16) 2_554 1_455 ?
Si2 Al2 Ba1 87.278(12) 5_546 1_445 ?
Si2 Al2 Ba1 160.32(2) 5_556 1_445 ?
Si1 Al2 Ba1 63.489(15) 1_455 1_445 ?
Si2 Al2 Ba1 67.689(16) . 1_445 ?
Ba1 Al2 Ba1 115.084(15) 2_554 1_445 ?
Ba1 Al2 Ba1 73.057(13) 1_455 1_445 ?
Si2 Al2 Ba1 62.955(18) 5_546 5_656 ?
Si2 Al2 Ba1 62.955(18) 5_556 5_656 ?
Si1 Al2 Ba1 160.48(2) 1_455 5_656 ?
Si2 Al2 Ba1 81.46(2) . 5_656 ?
Ba1 Al2 Ba1 94.889(15) 2_554 5_656 ?
Ba1 Al2 Ba1 130.092(13) 1_455 5_656 ?
Ba1 Al2 Ba1 130.092(13) 1_445 5_656 ?

loop_
_geom_bond_atom_site_label_1
_geom_bond_atom_site_label_2
_geom_bond_distance
_geom_bond_site_symmetry_2
_geom_bond_publ_flag
Ba1 Si1 3.2737(6) 2_655 ?
Ba1 Si1 3.3211(5) . ?
Ba1 Si1 3.3211(5) 1_565 ?
Ba1 Al2 3.3615(7) 2 ?
Ba1 Si2 3.4986(5) 1_665 ?
Ba1 Si2 3.4986(5) 1_655 ?
Ba1 Al2 3.5511(5) 1_655 ?
Ba1 Al2 3.5511(5) 1_665 ?
Ba1 Si2 3.6009(5) 6_657 ?
Ba1 Si2 3.6009(5) 6_667 ?
Ba1 Al1 3.6553(5) 5_656 ?
Ba1 Al1 3.6553(5) 5_666 ?
Si1 Al1 2.5053(5) . ?
Si1 Al1 2.5053(4) 1_545 ?
Si1 Al2 2.5504(8) 1_655 ?
Si1 Al1 2.5674(9) 5_656 ?
Si1 Ba1 3.2738(6) 2_654 ?
Si1 Ba1 3.3211(5) 1_545 ?
Si2 Al1 2.5346(8) 2 ?
Si2 Al2 2.5440(5) 5_546 ?
Si2 Al2 2.5440(5) 5_556 ?
Si2 Al2 2.5512(9) . ?
Si2 Ba1 3.4986(5) 1_445 ?
Si2 Ba1 3.4986(5) 1_455 ?
Si2 Ba1 3.6009(5) 6_557 ?
Si2 Ba1 3.6009(5) 6_547 ?
Al1 Si1 2.5053(5) 1_565 ?
Al1 Si2 2.5346(8) 2_554 ?
Al1 Si1 2.5675(9) 5_656 ?
Al1 Ba1 3.6553(5) 5_656 ?
Al1 Ba1 3.6553(5) 5_666 ?
Al1 Ba1 3.7433(5) 2_654 ?
Al1 Ba1 3.7433(5) 2_664 ?
Al2 Si2 2.5441(5) 5_546 ?
Al2 Si2 2.5441(5) 5_556 ?
Al2 Si1 2.5504(8) 1_455 ?
Al2 Ba1 3.3615(7) 2_554 ?
Al2 Ba1 3.5511(5) 1_455 ?
Al2 Ba1 3.5511(5) 1_445 ?
Al2 Ba1 3.8225(7) 5_656 ?
